data_2222048
loop_
_publ_author_name
'Li, Xiu-Zhi'
'Li, Hui'
'Qu, Zhi-Rong'

_publ_section_title
;
 2-Carboxy-1-phenylethanaminium perchlorate
;
_journal_coeditor_code HK2675
_journal_issue 6
_journal_name_full 'Acta Crystallographica Section E'
_journal_page_first o1214
_journal_paper_doi 10.1107/S1600536809016171
_journal_volume 65
_journal_year 2009
_chemical_formula_iupac 'C9 H12 N O2 +, Cl1 O4 -'
_chemical_formula_moiety 'C9 H12 N O2 +, Cl1 O4 -'
_chemical_formula_sum 'C9 H12 Cl N O6'
_chemical_formula_weight 265.65
_chemical_name_systematic
;
2-Carboxy-1-phenylethanaminium perchlorate
;
_space_group_IT_number 61
_symmetry_cell_setting orthorhombic
_symmetry_space_group_name_Hall '-P 2ac 2ab'
_symmetry_space_group_name_H-M 'P b c a'
_atom_sites_solution_hydrogens geom
_atom_sites_solution_primary direct
_atom_sites_solution_secondary difmap
_audit_creation_method SHELXL-97
_cell_angle_alpha 90.00
_cell_angle_beta 90.00
_cell_angle_gamma 90.00
_cell_formula_units_Z 8
_cell_length_a 6.6583(13)
_cell_length_b 13.826(3)
_cell_length_c 24.300(5)
_cell_measurement_reflns_used 1979
_cell_measurement_temperature 294(2)
_cell_measurement_theta_max 27.4449
_cell_measurement_theta_min 3.0701
_cell_volume 2237.0(8)
_computing_cell_refinement 'CrystalClear (Rigaku/MSC, 2005)'
_computing_data_collection 'CrystalClear (Rigaku/MSC, 2005)'
_computing_data_reduction 'CrystalClear (Rigaku/MSC, 2005)'
_computing_molecular_graphics 'PLATON (Spek, 2009)'
_computing_publication_material 'SHELXL97 (Sheldrick, 2008)'
_computing_structure_refinement 'SHELXL97 (Sheldrick, 2008)'
_computing_structure_solution 'SHELXS97 (Sheldrick, 2008)'
_diffrn_ambient_temperature 294(2)
_diffrn_measured_fraction_theta_full 0.999
_diffrn_measured_fraction_theta_max 0.999
_diffrn_measurement_device_type 'Rigaku SCXmini'
_diffrn_measurement_method CCD_Profile_fitting
_diffrn_radiation_monochromator graphite
_diffrn_radiation_source 'fine-focus sealed tube'
_diffrn_radiation_type MoK\a
_diffrn_radiation_wavelength 0.71073
_diffrn_reflns_av_R_equivalents 0.0581
_diffrn_reflns_av_sigmaI/netI 0.0336
_diffrn_reflns_limit_h_max 8
_diffrn_reflns_limit_h_min -8
_diffrn_reflns_limit_k_max 17
_diffrn_reflns_limit_k_min -17
_diffrn_reflns_limit_l_max 31
_diffrn_reflns_limit_l_min -31
_diffrn_reflns_number 21012
_diffrn_reflns_theta_full 27.48
_diffrn_reflns_theta_max 27.48
_diffrn_reflns_theta_min 3.06
_exptl_absorpt_coefficient_mu 0.359
_exptl_absorpt_correction_T_max 0.957
_exptl_absorpt_correction_T_min 0.863
_exptl_absorpt_correction_type multi-scan
_exptl_absorpt_process_details '(Blessing, 1995)'
_exptl_crystal_colour colorless
_exptl_crystal_density_diffrn 1.578
_exptl_crystal_density_method 'not measured'
_exptl_crystal_description prism
_exptl_crystal_F_000 1104
_exptl_crystal_size_max 0.4500
_exptl_crystal_size_mid 0.3500
_exptl_crystal_size_min 0.1200
_refine_diff_density_max 0.266
_refine_diff_density_min -0.372
_refine_ls_extinction_method none
_refine_ls_goodness_of_fit_ref 1.100
_refine_ls_hydrogen_treatment constr
_refine_ls_matrix_type full
_refine_ls_number_parameters 156
_refine_ls_number_reflns 2560
_refine_ls_number_restraints 0
_refine_ls_restrained_S_all 1.100
_refine_ls_R_factor_all 0.0719
_refine_ls_R_factor_gt 0.0526
_refine_ls_shift/su_max 0.000
_refine_ls_shift/su_mean 0.000
_refine_ls_structure_factor_coef Fsqd
_refine_ls_weighting_details 'calc w=1/[\s^2^(Fo^2^)+(0.0351P)^2^+1.6729P] where P=(Fo^2^+2Fc^2^)/3'
_refine_ls_weighting_scheme calc
_refine_ls_wR_factor_gt 0.1033
_refine_ls_wR_factor_ref 0.1103
_reflns_number_gt 1966
_reflns_number_total 2560
_reflns_threshold_expression I>2\s(I)
_cod_data_source_file hk2675.cif
_cod_data_source_block I
_cod_database_code 2222048
_cod_database_fobs_code 2222048

loop_
_symmetry_equiv_pos_as_xyz
'x, y, z'
'-x+1/2, -y, z+1/2'
'-x, y+1/2, -z+1/2'
'x+1/2, -y+1/2, -z'
'-x, -y, -z'
'x-1/2, y, -z-1/2'
'x, -y-1/2, z-1/2'
'-x-1/2, y-1/2, z'

loop_
_atom_site_type_symbol
_atom_site_label
_atom_site_fract_x
_atom_site_fract_y
_atom_site_fract_z
_atom_site_U_iso_or_equiv
_atom_site_adp_type
_atom_site_calc_flag
_atom_site_refinement_flags
_atom_site_occupancy
_atom_site_disorder_assembly
_atom_site_disorder_group
Cl Cl1 0.99041(8) 0.97917(4) 0.32015(2) 0.03337(17) Uani d . 1 . .
O O1 0.9660(3) 0.30715(14) 0.32107(7) 0.0428(5) Uani d . 1 . .
H H1 1.0262 0.3182 0.2923 0.064 Uiso calc R 1 . .
O O2 0.7570(2) 0.22973(13) 0.26501(6) 0.0365(4) Uani d . 1 . .
O O3 1.0688(3) 1.07288(12) 0.30762(7) 0.0439(5) Uani d . 1 . .
O O4 0.9012(3) 0.94103(16) 0.27168(8) 0.0630(6) Uani d . 1 . .
O O5 1.1483(3) 0.91952(15) 0.33824(10) 0.0649(6) Uani d . 1 . .
O O6 0.8413(3) 0.98786(15) 0.36203(8) 0.0584(6) Uani d . 1 . .
N N1 0.4988(3) 0.09957(16) 0.31532(7) 0.0349(5) Uani d . 1 . .
H H1A 0.5772 0.0550 0.3307 0.052 Uiso calc R 1 . .
H H1B 0.5491 0.1165 0.2828 0.052 Uiso calc R 1 . .
H H1C 0.3759 0.0756 0.3107 0.052 Uiso calc R 1 . .
C C1 0.8076(3) 0.25365(17) 0.31064(9) 0.0289(5) Uani d . 1 . .
C C2 0.6999(3) 0.22487(17) 0.36217(9) 0.0306(5) Uani d . 1 . .
H H2A 0.6911 0.2806 0.3863 0.037 Uiso calc R 1 . .
H H2B 0.7778 0.1756 0.3810 0.037 Uiso calc R 1 . .
C C3 0.4889(3) 0.18613(17) 0.35177(9) 0.0289(5) Uani d . 1 . .
H H3 0.4139 0.2364 0.3321 0.035 Uiso calc R 1 . .
C C4 0.3749(3) 0.16333(17) 0.40392(9) 0.0310(5) Uani d . 1 . .
C C5 0.3897(4) 0.0760(2) 0.43014(10) 0.0464(7) Uani d . 1 . .
H H5 0.4766 0.0289 0.4167 0.056 Uiso calc R 1 . .
C C6 0.2752(5) 0.0576(2) 0.47670(12) 0.0565(8) Uani d . 1 . .
H H6 0.2840 -0.0023 0.4940 0.068 Uiso calc R 1 . .
C C7 0.1499(4) 0.1267(2) 0.49722(11) 0.0537(8) Uani d . 1 . .
H H7 0.0739 0.1143 0.5286 0.064 Uiso calc R 1 . .
C C8 0.1367(4) 0.2138(2) 0.47155(11) 0.0493(7) Uani d . 1 . .
H H8 0.0524 0.2613 0.4857 0.059 Uiso calc R 1 . .
C C9 0.2472(4) 0.2322(2) 0.42480(9) 0.0390(6) Uani d . 1 . .
H H9 0.2352 0.2916 0.4072 0.047 Uiso calc R 1 . .

loop_
_atom_site_aniso_label
_atom_site_aniso_U_11
_atom_site_aniso_U_22
_atom_site_aniso_U_33
_atom_site_aniso_U_12
_atom_site_aniso_U_13
_atom_site_aniso_U_23
Cl1 0.0277(3) 0.0306(3) 0.0418(3) -0.0002(2) 0.0000(2) 0.0054(3)
O1 0.0336(10) 0.0582(12) 0.0365(9) -0.0188(8) 0.0033(8) -0.0024(9)
O2 0.0335(9) 0.0489(10) 0.0270(8) -0.0081(8) 0.0018(7) -0.0040(7)
O3 0.0422(10) 0.0332(10) 0.0564(11) -0.0080(8) -0.0014(9) 0.0095(8)
O4 0.0594(13) 0.0684(14) 0.0612(13) -0.0217(11) -0.0103(11) -0.0133(11)
O5 0.0553(13) 0.0554(13) 0.0841(15) 0.0219(11) -0.0044(12) 0.0233(11)
O6 0.0517(12) 0.0644(13) 0.0591(12) 0.0037(10) 0.0210(10) 0.0119(11)
N1 0.0307(11) 0.0439(12) 0.0300(10) -0.0085(9) 0.0019(9) -0.0045(9)
C1 0.0242(11) 0.0291(12) 0.0333(12) 0.0002(9) 0.0011(9) -0.0020(10)
C2 0.0296(12) 0.0359(13) 0.0262(11) -0.0056(10) -0.0013(9) -0.0024(10)
C3 0.0253(11) 0.0355(13) 0.0259(11) 0.0009(10) 0.0013(9) -0.0003(9)
C4 0.0238(11) 0.0435(14) 0.0256(11) -0.0039(10) -0.0005(9) 0.0008(10)
C5 0.0485(16) 0.0501(16) 0.0406(14) 0.0037(13) 0.0071(13) 0.0065(13)
C6 0.066(2) 0.0596(19) 0.0435(16) -0.0121(16) 0.0047(15) 0.0180(14)
C7 0.0425(16) 0.085(2) 0.0339(14) -0.0167(16) 0.0088(12) 0.0037(15)
C8 0.0388(15) 0.073(2) 0.0363(14) 0.0045(14) 0.0094(12) -0.0057(14)
C9 0.0323(12) 0.0520(16) 0.0326(12) 0.0016(11) 0.0003(11) 0.0012(12)

loop_
_atom_type_symbol
_atom_type_description
_atom_type_scat_dispersion_real
_atom_type_scat_dispersion_imag
_atom_type_scat_source
C C 0.0033 0.0016 'International Tables Vol C Tables 4.2.6.8 and 6.1.1.4'
H H 0.0000 0.0000 'International Tables Vol C Tables 4.2.6.8 and 6.1.1.4'
N N 0.0061 0.0033 'International Tables Vol C Tables 4.2.6.8 and 6.1.1.4'
O O 0.0106 0.0060 'International Tables Vol C Tables 4.2.6.8 and 6.1.1.4'
Cl Cl 0.1484 0.1585 'International Tables Vol C Tables 4.2.6.8 and 6.1.1.4'

loop_
_geom_angle_atom_site_label_1
_geom_angle_atom_site_label_2
_geom_angle_atom_site_label_3
_geom_angle_site_symmetry_1
_geom_angle_site_symmetry_3
_geom_angle
_geom_angle_publ_flag
O5 Cl1 O4 . . 110.73(15) ?
O5 Cl1 O6 . . 110.28(13) ?
O4 Cl1 O6 . . 109.36(13) ?
O5 Cl1 O3 . . 108.97(12) ?
O4 Cl1 O3 . . 108.21(12) ?
O6 Cl1 O3 . . 109.25(12) ?
C1 O1 H1 . . 109.5 ?
C3 N1 H1A . . 109.5 ?
C3 N1 H1B . . 109.5 ?
C3 N1 H1C . . 109.5 ?
H1A N1 H1B . . 109.5 ?
H1A N1 H1C . . 109.5 ?
H1B N1 H1C . . 109.5 ?
O2 C1 O1 . . 123.8(2) ?
O2 C1 C2 . . 124.2(2) ?
O1 C1 C2 . . 111.91(19) ?
C1 C2 C3 . . 113.35(18) ?
C1 C2 H2A . . 108.9 ?
C3 C2 H2A . . 108.9 ?
C1 C2 H2B . . 108.9 ?
C3 C2 H2B . . 108.9 ?
H2A C2 H2B . . 107.7 ?
N1 C3 C4 . . 110.68(19) ?
N1 C3 C2 . . 109.89(18) ?
C4 C3 C2 . . 113.42(18) ?
N1 C3 H3 . . 107.5 ?
C4 C3 H3 . . 107.5 ?
C2 C3 H3 . . 107.5 ?
C5 C4 C9 . . 119.0(2) ?
C5 C4 C3 . . 122.6(2) ?
C9 C4 C3 . . 118.5(2) ?
C4 C5 C6 . . 120.1(3) ?
C4 C5 H5 . . 120.0 ?
C6 C5 H5 . . 120.0 ?
C7 C6 C5 . . 120.4(3) ?
C7 C6 H6 . . 119.8 ?
C5 C6 H6 . . 119.8 ?
C8 C7 C6 . . 119.5(3) ?
C8 C7 H7 . . 120.2 ?
C6 C7 H7 . . 120.2 ?
C7 C8 C9 . . 120.5(3) ?
C7 C8 H8 . . 119.7 ?
C9 C8 H8 . . 119.7 ?
C4 C9 C8 . . 120.5(3) ?
C4 C9 H9 . . 119.7 ?
C8 C9 H9 . . 119.7 ?

loop_
_geom_bond_atom_site_label_1
_geom_bond_atom_site_label_2
_geom_bond_site_symmetry_2
_geom_bond_distance
_geom_bond_publ_flag
Cl1 O5 . 1.4067(19) ?
Cl1 O4 . 1.421(2) ?
Cl1 O6 . 1.4269(19) ?
Cl1 O3 . 1.4297(18) ?
O1 H1 . 0.8200 ?
N1 H1A . 0.8900 ?
N1 H1B . 0.8900 ?
N1 H1C . 0.8900 ?
C1 O2 . 1.205(3) ?
C1 O1 . 1.313(3) ?
C1 C2 . 1.497(3) ?
C2 C3 . 1.524(3) ?
C2 H2A . 0.9700 ?
C2 H2B . 0.9700 ?
C3 N1 . 1.490(3) ?
C3 C4 . 1.510(3) ?
C3 H3 . 0.9800 ?
C4 C5 . 1.369(3) ?
C4 C9 . 1.373(3) ?
C5 C6 . 1.388(4) ?
C5 H5 . 0.9300 ?
C6 C7 . 1.363(4) ?
C6 H6 . 0.9300 ?
C7 C8 . 1.359(4) ?
C7 H7 . 0.9300 ?
C8 C9 . 1.377(3) ?
C8 H8 . 0.9300 ?
C9 H9 . 0.9300 ?

loop_
_geom_hbond_atom_site_label_D
_geom_hbond_atom_site_label_H
_geom_hbond_atom_site_label_A
_geom_hbond_site_symmetry_A
_geom_hbond_distance_DH
_geom_hbond_distance_HA
_geom_hbond_distance_DA
_geom_hbond_angle_DHA
N1 H1B O2 . 0.89 2.13 2.773(3) 128.1
C9 H9 O5 8_755 0.93 2.56 3.409(3) 152.4
C3 H3 O5 8_755 0.98 2.57 3.370(3) 138.8
C3 H3 O2 6_556 0.98 2.58 3.286(3) 128.8
N1 H1C O3 1_445 0.89 2.05 2.892(3) 158.4
N1 H1B O3 6_546 0.89 2.28 3.046(3) 143.8
N1 H1A O6 1_545 0.89 2.13 2.979(3) 159.4
O1 H1 O2 6_656 0.82 2.41 3.046(2) 135.2
O1 H1 O4 3_745 0.82 2.35 3.048(3) 143.0
C8 H8 Cg1 3_455 0.93 2.79 3.688(3) 162.3
